data_7220662
loop_
_publ_author_name
'Mocanu, Teodora'
'Ra\,t, Ciprian I.'
'Maxim, Catalin'
'Shova, Sergiu'
'Tudor, Violeta'
'Silvestru, Cristian'
'Andruh, Marius'

_publ_section_title
;
 Bis(4-pyridyl)mercury -- a new linear tecton in crystal engineering:
 coordination polymers and co-crystallization processes
;
_journal_issue 29
_journal_name_full CrystEngComm
_journal_page_first 5474
_journal_paper_doi 10.1039/C5CE00388A
_journal_volume 17
_journal_year 2015
_chemical_formula_moiety 'C22 H18 Hg N2 O2'
_chemical_formula_sum 'C22 H18 Hg N2 O2'
_chemical_formula_weight 542.97
_chemical_name_systematic
;
 ? 
;
_space_group_crystal_system monoclinic
_space_group_IT_number 14
_space_group_name_Hall '-P 2ybc'
_space_group_name_H-M_alt 'P 1 21/c 1'
_symmetry_space_group_name_Hall '-P 2ybc'
_symmetry_space_group_name_H-M 'P 1 21/c 1'
_atom_sites_solution_hydrogens geom
_atom_sites_solution_primary direct
_atom_sites_solution_secondary difmap
_audit_creation_date 2015-02-21
_audit_creation_method
;
Olex2 1.2
(compiled 2015.01.26 svn.r3150 for OlexSys, GUI svn.r4998)
;
_audit_update_record
;
2015-02-25 deposited with the CCDC.
2015-06-03 downloaded from the CCDC.
;
_cell_angle_alpha 90.00
_cell_angle_beta 94.662(7)
_cell_angle_gamma 90.00
_cell_formula_units_Z 4
_cell_length_a 14.6075(13)
_cell_length_b 8.1508(12)
_cell_length_c 15.9817(10)
_cell_measurement_reflns_used 1719
_cell_measurement_temperature 293(2)
_cell_measurement_theta_max 25.3030
_cell_measurement_theta_min 2.5310
_cell_volume 1896.5(3)
_computing_cell_refinement
;
CrysAlisPro, Agilent Technologies,
Version 1.171.36.32 (release 02-08-2013 CrysAlis171 .NET)
(compiled Aug  2 2013,16:46:58)
;
_computing_data_collection
;
CrysAlisPro, Agilent Technologies,
Version 1.171.36.32 (release 02-08-2013 CrysAlis171 .NET)
(compiled Aug  2 2013,16:46:58)
;
_computing_data_reduction
;
CrysAlisPro, Agilent Technologies,
Version 1.171.36.32 (release 02-08-2013 CrysAlis171 .NET)
(compiled Aug  2 2013,16:46:58)
;
_computing_molecular_graphics 'Olex2 (Dolomanov et al., 2009)'
_computing_publication_material 'Olex2 (Dolomanov et al., 2009)'
_computing_structure_refinement 'ShelXL (Sheldrick, 2008)'
_computing_structure_solution 'ShelXS (Sheldrick, 2008)'
_diffrn_ambient_temperature 293(2)
_diffrn_detector_area_resol_mean 16.1593
_diffrn_measured_fraction_theta_full 0.989
_diffrn_measured_fraction_theta_max 0.989
_diffrn_measurement_details
;
  1 omega  -32.00   34.00   1.0000  150.0000
omega____ theta____ kappa____ phi______ frames
    -      -17.0127   77.0000  150.0000 66

  2 omega  -25.00   16.00   1.0000  150.0000
omega____ theta____ kappa____ phi______ frames
    -      -17.0127  -99.0000  -90.0000 41

  3 omega  -50.00   46.00   1.0000  150.0000
omega____ theta____ kappa____ phi______ frames
    -       19.5127  -19.0000 -150.0000 96

  4 omega   66.00   90.00   1.0000  150.0000
omega____ theta____ kappa____ phi______ frames
    -       19.5127  178.0000  -30.0000 24
;
_diffrn_measurement_device_type 'Xcalibur, Eos'
_diffrn_measurement_method '\w scans'
_diffrn_orient_matrix_UB_11 -0.0117841000
_diffrn_orient_matrix_UB_12 0.0433135000
_diffrn_orient_matrix_UB_13 0.0361122000
_diffrn_orient_matrix_UB_21 0.0141802000
_diffrn_orient_matrix_UB_22 0.0745065000
_diffrn_orient_matrix_UB_23 -0.0178133000
_diffrn_orient_matrix_UB_31 -0.0451167000
_diffrn_orient_matrix_UB_32 0.0122083000
_diffrn_orient_matrix_UB_33 -0.0189466000
_diffrn_radiation_monochromator graphite
_diffrn_radiation_type MoK\a
_diffrn_radiation_wavelength 0.71073
_diffrn_reflns_av_R_equivalents 0.1027
_diffrn_reflns_av_unetI/netI 0.1534
_diffrn_reflns_limit_h_max 18
_diffrn_reflns_limit_h_min -17
_diffrn_reflns_limit_k_max 6
_diffrn_reflns_limit_k_min -10
_diffrn_reflns_limit_l_max 17
_diffrn_reflns_limit_l_min -19
_diffrn_reflns_number 8800
_diffrn_reflns_theta_full 26.37
_diffrn_reflns_theta_max 26.37
_diffrn_reflns_theta_min 2.56
_diffrn_source 'Enhance (Mo) X-ray Source'
_exptl_absorpt_coefficient_mu 8.135
_exptl_absorpt_correction_T_max 1.00000
_exptl_absorpt_correction_T_min 0.60743
_exptl_absorpt_correction_type multi-scan
_exptl_absorpt_process_details
;
CrysAlisPro, Agilent Technologies,
Version 1.171.36.32 (release 02-08-2013 CrysAlis171 .NET)
(compiled Aug  2 2013,16:46:58)
Empirical absorption correction using spherical harmonics,
 implemented in SCALE3 ABSPACK scaling algorithm.
;
_exptl_crystal_colour 'clear light colourless'
_exptl_crystal_colour_lustre clear
_exptl_crystal_colour_modifier light
_exptl_crystal_colour_primary colourless
_exptl_crystal_density_diffrn 1.902
_exptl_crystal_density_method 'not measured'
_exptl_crystal_description prism
_exptl_crystal_F_000 1040
_exptl_crystal_size_max 0.1
_exptl_crystal_size_mid 0.05
_exptl_crystal_size_min 0.05
_refine_diff_density_max 0.863
_refine_diff_density_min -1.022
_refine_diff_density_rms 0.180
_refine_ls_extinction_method none
_refine_ls_goodness_of_fit_ref 0.923
_refine_ls_hydrogen_treatment constr
_refine_ls_matrix_type full
_refine_ls_number_parameters 244
_refine_ls_number_reflns 3833
_refine_ls_number_restraints 0
_refine_ls_restrained_S_all 0.923
_refine_ls_R_factor_all 0.1268
_refine_ls_R_factor_gt 0.0593
_refine_ls_shift/su_max 0.001
_refine_ls_shift/su_mean 0.000
_refine_ls_structure_factor_coef Fsqd
_refine_ls_weighting_details 'calc w=1/[\s^2^(Fo^2^)+(0.0000P)^2^+0.0000P] where P=(Fo^2^+2Fc^2^)/3'
_refine_ls_weighting_scheme calc
_refine_ls_wR_factor_gt 0.0889
_refine_ls_wR_factor_ref 0.1134
_reflns_number_gt 2195
_reflns_number_total 3833
_reflns_threshold_expression >2sigma(I)
_cod_data_source_file c5ce00388a2.cif
_cod_data_source_block exp_2648
_cod_depositor_comments 'Adding full bibliography for 7220659--7220664.cif.'
_cod_database_code 7220662
_chemical_oxdiff_formula 'C15 H15 N2 O4 Hg1'
_chemical_oxdiff_usercomment Py2Hg(OHPh)
_reflns_odcompleteness_completeness 98.39
_reflns_odcompleteness_iscentric 1
_reflns_odcompleteness_theta 26.32
_olex2_refinement_description
;
1. Fixed Uiso
 At 1.2 times of:
  All C(H) groups
 At 1.5 times of:
  All O(H) groups
2.a Riding coordinates:
 O2(H2), O1(H1)
2.b Aromatic/amide H refined with riding coordinates:
 C21(H21), C12(H12), C19(H19), C9(H9), C8(H8), C3(H3), C18(H18), C15(H15),
 C16(H16), C7(H7), C2(H2A), C13(H13), C10(H10), C4(H4), C5(H5), C22(H22)
;
_olex2_date_sample_data_collection 2014-07-13
_olex2_submission_special_instructions 'No special instructions were received'

loop_
_space_group_symop_id
_space_group_symop_operation_xyz
1 'x, y, z'
2 '-x, y+1/2, -z+1/2'
3 '-x, -y, -z'
4 'x, -y-1/2, z-1/2'

loop_
_atom_site_label
_atom_site_type_symbol
_atom_site_fract_x
_atom_site_fract_y
_atom_site_fract_z
_atom_site_U_iso_or_equiv
_atom_site_adp_type
_atom_site_occupancy
_atom_site_calc_flag
_atom_site_refinement_flags_posn
Hg1 Hg 0.21305(3) 0.48027(6) 0.73231(2) 0.05003(19) Uani 1 d .
O2 O 1.0345(4) 0.4679(9) 0.8333(4) 0.045(2) Uani 1 d .
H2 H 1.0426 0.4066 0.8739 0.068 Uiso 1 d R
C17 C 0.7574(6) 0.4983(12) 0.7473(5) 0.033(2) Uani 1 d .
O1 O 0.3830(4) 0.5332(9) 0.6197(4) 0.051(2) Uani 1 d .
H1 H 0.3751 0.6005 0.5816 0.076 Uiso 1 d R
C21 C 0.9183(6) 0.5699(15) 0.7378(6) 0.046(3) Uani 1 d .
H21 H 0.9626 0.6275 0.7113 0.055 Uiso 1 calc R
N2 N 0.3353(6) 0.7537(12) 0.9901(5) 0.050(3) Uani 1 d .
C1 C 0.1610(7) 0.3691(15) 0.6224(5) 0.044(3) Uani 1 d .
N1 N 0.0852(6) 0.2009(13) 0.4780(4) 0.052(3) Uani 1 d .
C12 C 0.5396(7) 0.6255(16) 0.6161(6) 0.054(3) Uani 1 d .
H12 H 0.5229 0.6998 0.5734 0.064 Uiso 1 calc R
C19 C 0.8772(6) 0.3922(14) 0.8454(6) 0.040(3) Uani 1 d .
H19 H 0.8937 0.3229 0.8903 0.048 Uiso 1 calc R
C9 C 0.2477(7) 0.7725(14) 0.9595(5) 0.041(3) Uani 1 d .
H9 H 0.2092 0.8405 0.9876 0.050 Uiso 1 calc R
C8 C 0.3861(8) 0.6544(18) 0.9488(7) 0.068(4) Uani 1 d .
H8 H 0.4473 0.6407 0.9687 0.081 Uiso 1 calc R
C3 C 0.1748(7) 0.2002(15) 0.5009(5) 0.047(3) Uani 1 d .
H3 H 0.2135 0.1419 0.4683 0.056 Uiso 1 calc R
C20 C 0.9430(6) 0.4743(13) 0.8079(5) 0.032(2) Uani 1 d .
C18 C 0.7844(6) 0.4101(14) 0.8175(6) 0.042(3) Uani 1 d .
H18 H 0.7401 0.3606 0.8476 0.050 Uiso 1 calc R
C6 C 0.2629(7) 0.5900(15) 0.8435(6) 0.042(3) Uani 1 d .
C14 C 0.6580(6) 0.5124(13) 0.7121(5) 0.032(3) Uani 1 d .
C15 C 0.5914(7) 0.4117(16) 0.7426(6) 0.052(3) Uani 1 d .
H15 H 0.6082 0.3391 0.7861 0.062 Uiso 1 calc R
C16 C 0.5009(6) 0.4168(15) 0.7096(6) 0.049(3) Uani 1 d .
H16 H 0.4580 0.3455 0.7296 0.059 Uiso 1 calc R
C7 C 0.3543(7) 0.5692(16) 0.8778(7) 0.064(4) Uani 1 d .
H7 H 0.3932 0.4978 0.8523 0.077 Uiso 1 calc R
C2 C 0.2133(6) 0.2835(14) 0.5719(6) 0.048(3) Uani 1 d .
H2A H 0.2766 0.2798 0.5845 0.058 Uiso 1 calc R
C13 C 0.6310(6) 0.6137(15) 0.6483(6) 0.055(3) Uani 1 d .
H13 H 0.6748 0.6782 0.6249 0.066 Uiso 1 calc R
C11 C 0.4745(7) 0.5276(14) 0.6474(6) 0.039(3) Uani 1 d .
C10 C 0.2134(7) 0.6936(15) 0.8875(6) 0.047(3) Uani 1 d .
H10 H 0.1526 0.7129 0.8682 0.056 Uiso 1 calc R
C4 C 0.0353(8) 0.278(2) 0.5275(7) 0.091(6) Uani 1 d .
H4 H -0.0279 0.2758 0.5145 0.109 Uiso 1 calc R
C5 C 0.0677(7) 0.3625(19) 0.5984(7) 0.083(5) Uani 1 d .
H5 H 0.0265 0.4160 0.6304 0.099 Uiso 1 calc R
C22 C 0.8260(6) 0.5787(14) 0.7075(6) 0.038(3) Uani 1 d .
H22 H 0.8098 0.6400 0.6595 0.046 Uiso 1 calc R

loop_
_atom_site_aniso_label
_atom_site_aniso_U_11
_atom_site_aniso_U_22
_atom_site_aniso_U_33
_atom_site_aniso_U_23
_atom_site_aniso_U_13
_atom_site_aniso_U_12
Hg1 0.0576(3) 0.0556(4) 0.0351(2) -0.0060(2) -0.00661(17) -0.0141(3)
O2 0.029(4) 0.047(6) 0.058(4) 0.009(4) -0.010(3) -0.001(3)
C17 0.030(5) 0.029(8) 0.036(4) -0.002(4) -0.009(4) 0.004(5)
O1 0.029(4) 0.059(7) 0.062(4) 0.022(4) -0.012(3) -0.009(3)
C21 0.029(6) 0.060(10) 0.048(6) 0.006(5) 0.006(4) -0.006(5)
N2 0.049(6) 0.054(8) 0.045(5) -0.008(5) -0.012(4) -0.001(5)
C1 0.056(7) 0.050(9) 0.026(4) 0.003(5) 0.006(4) -0.004(6)
N1 0.047(6) 0.079(9) 0.029(4) -0.007(5) 0.001(4) -0.016(5)
C12 0.043(7) 0.067(11) 0.047(6) 0.027(6) -0.014(5) 0.014(6)
C19 0.042(6) 0.031(8) 0.045(5) 0.002(5) -0.007(5) 0.005(5)
C9 0.046(6) 0.040(9) 0.038(5) -0.001(5) 0.001(4) -0.011(5)
C8 0.042(7) 0.086(13) 0.071(8) -0.011(8) -0.021(6) 0.013(7)
C3 0.043(7) 0.058(10) 0.041(5) -0.011(5) 0.008(5) 0.003(6)
C20 0.029(5) 0.032(8) 0.034(4) -0.004(4) 0.001(4) 0.002(5)
C18 0.035(6) 0.041(9) 0.048(5) 0.011(5) -0.006(4) -0.007(5)
C6 0.048(7) 0.041(9) 0.037(5) 0.005(5) -0.004(5) -0.007(6)
C14 0.019(5) 0.039(8) 0.038(5) 0.005(5) 0.001(4) 0.003(5)
C15 0.040(7) 0.063(10) 0.052(6) 0.018(6) 0.000(5) 0.007(6)
C16 0.037(6) 0.058(10) 0.052(6) 0.021(6) 0.004(5) -0.013(6)
C7 0.048(7) 0.074(12) 0.070(8) -0.017(7) -0.002(6) 0.004(7)
C2 0.031(6) 0.051(9) 0.059(6) -0.001(6) -0.014(5) -0.011(5)
C13 0.032(6) 0.063(10) 0.066(7) 0.024(6) -0.012(5) -0.002(6)
C11 0.041(6) 0.034(8) 0.043(5) -0.008(5) -0.001(4) 0.003(5)
C10 0.035(6) 0.053(10) 0.049(6) 0.002(6) -0.012(5) -0.016(6)
C4 0.043(8) 0.160(19) 0.067(8) -0.042(9) -0.020(7) -0.001(8)
C5 0.035(7) 0.130(17) 0.083(8) -0.060(9) 0.007(6) -0.003(7)
C22 0.021(5) 0.046(9) 0.046(5) 0.007(5) -0.003(4) -0.004(5)

loop_
_atom_type_symbol
_atom_type_description
_atom_type_scat_dispersion_real
_atom_type_scat_dispersion_imag
_atom_type_scat_source
C C 0.0033 0.0016 'International Tables Vol C Tables 4.2.6.8 and 6.1.1.4'
H H 0.0000 0.0000 'International Tables Vol C Tables 4.2.6.8 and 6.1.1.4'
Hg Hg -2.3894 9.2266 'International Tables Vol C Tables 4.2.6.8 and 6.1.1.4'
N N 0.0061 0.0033 'International Tables Vol C Tables 4.2.6.8 and 6.1.1.4'
O O 0.0106 0.0060 'International Tables Vol C Tables 4.2.6.8 and 6.1.1.4'

loop_
_geom_angle_atom_site_label_1
_geom_angle_atom_site_label_2
_geom_angle_atom_site_label_3
_geom_angle
_geom_angle_site_symmetry_3
O1 Hg1 O2 56.58(10) 4_666
C1 Hg1 O2 120.8(3) 4_666
C1 Hg1 O1 80.2(3) .
C1 Hg1 C6 178.9(4) .
C6 Hg1 O2 60.0(3) 4_666
C6 Hg1 O1 100.9(3) .
C20 O2 H2 109.5 .
C18 C17 C14 123.3(9) .
C18 C17 C22 117.0(8) .
C22 C17 C14 119.7(8) .
Hg1 O1 H1 115.9 .
C11 O1 Hg1 126.2(5) .
C11 O1 H1 109.6 .
C20 C21 H21 120.4 .
C20 C21 C22 119.3(9) .
C22 C21 H21 120.4 .
C8 N2 C9 116.8(8) .
C2 C1 Hg1 123.3(7) .
C2 C1 C5 113.9(9) .
C5 C1 Hg1 122.5(8) .
C4 N1 C3 115.4(9) .
C13 C12 H12 120.0 .
C11 C12 H12 120.0 .
C11 C12 C13 119.9(9) .
C20 C19 H19 119.6 .
C20 C19 C18 120.8(9) .
C18 C19 H19 119.6 .
N2 C9 H9 119.3 .
N2 C9 C10 121.5(10) .
C10 C9 H9 119.3 .
N2 C8 H8 118.1 .
N2 C8 C7 123.9(10) .
C7 C8 H8 118.1 .
N1 C3 H3 118.6 .
N1 C3 C2 122.9(9) .
C2 C3 H3 118.6 .
O2 C20 C21 116.5(9) .
C19 C20 O2 124.3(8) .
C19 C20 C21 119.2(8) .
C17 C18 C19 121.6(10) .
C17 C18 H18 119.2 .
C19 C18 H18 119.2 .
C7 C6 Hg1 122.5(8) .
C10 C6 Hg1 123.6(7) .
C10 C6 C7 113.8(9) .
C15 C14 C17 120.0(8) .
C13 C14 C17 122.7(9) .
C13 C14 C15 117.2(8) .
C14 C15 H15 119.2 .
C16 C15 C14 121.5(9) .
C16 C15 H15 119.2 .
C15 C16 H16 120.0 .
C11 C16 C15 119.9(10) .
C11 C16 H16 120.0 .
C8 C7 C6 120.3(11) .
C8 C7 H7 119.9 .
C6 C7 H7 119.9 .
C1 C2 C3 121.7(9) .
C1 C2 H2A 119.1 .
C3 C2 H2A 119.1 .
C12 C13 H13 118.8 .
C14 C13 C12 122.4(10) .
C14 C13 H13 118.8 .
O1 C11 C16 117.6(10) .
C12 C11 O1 123.4(9) .
C12 C11 C16 119.0(9) .
C9 C10 H10 118.1 .
C6 C10 C9 123.8(9) .
C6 C10 H10 118.1 .
N1 C4 H4 117.3 .
N1 C4 C5 125.3(11) .
C5 C4 H4 117.3 .
C1 C5 H5 119.6 .
C4 C5 C1 120.7(11) .
C4 C5 H5 119.6 .
C17 C22 C21 121.8(9) .
C17 C22 H22 119.1 .
C21 C22 H22 119.1 .

loop_
_geom_bond_atom_site_label_1
_geom_bond_atom_site_label_2
_geom_bond_distance
_geom_bond_site_symmetry_2
Hg1 O2 27.784(6) 4_666
Hg1 O1 3.212(7) .
Hg1 C1 2.065(9) .
Hg1 C6 2.069(9) .
O2 H2 0.8200 .
O2 C20 1.366(9) .
C17 C18 1.363(12) .
C17 C14 1.519(11) .
C17 C22 1.393(13) .
O1 H1 0.8205 .
O1 C11 1.373(10) .
C21 H21 0.9300 .
C21 C20 1.388(12) .
C21 C22 1.397(11) .
N2 C9 1.341(10) .
N2 C8 1.312(14) .
C1 C2 1.350(14) .
C1 C5 1.388(12) .
N1 C3 1.329(11) .
N1 C4 1.281(15) .
C12 H12 0.9300 .
C12 C13 1.395(11) .
C12 C11 1.367(14) .
C19 H19 0.9300 .
C19 C20 1.351(13) .
C19 C18 1.399(11) .
C9 H9 0.9300 .
C9 C10 1.377(12) .
C8 H8 0.9300 .
C8 C7 1.379(14) .
C3 H3 0.9300 .
C3 C2 1.400(12) .
C18 H18 0.9300 .
C6 C7 1.411(12) .
C6 C10 1.346(14) .
C14 C15 1.391(14) .
C14 C13 1.345(12) .
C15 H15 0.9300 .
C15 C16 1.384(11) .
C16 H16 0.9300 .
C16 C11 1.376(13) .
C7 H7 0.9300 .
C2 H2A 0.9300 .
C13 H13 0.9300 .
C10 H10 0.9300 .
C4 H4 0.9300 .
C4 C5 1.378(14) .
C5 H5 0.9300 .
C22 H22 0.9300 .

loop_
_geom_hbond_atom_site_label_D
_geom_hbond_atom_site_label_H
_geom_hbond_atom_site_label_A
_geom_hbond_distance_DH
_geom_hbond_distance_HA
_geom_hbond_distance_DA
_geom_hbond_angle_DHA
_geom_hbond_site_symmetry_A
O2 H2 N1 0.82 1.94 2.741(10) 166.0 4_666
O1 H1 N2 0.82 1.94 2.749(11) 170.3 4_575

loop_
_geom_torsion_atom_site_label_1
_geom_torsion_atom_site_label_2
_geom_torsion_atom_site_label_3
_geom_torsion_atom_site_label_4
_geom_torsion
_geom_torsion_site_symmetry_1
Hg1 O1 C11 C12 -144.8(9) .
Hg1 O1 C11 C16 35.4(13) .
Hg1 C1 C2 C3 175.5(8) .
Hg1 C1 C5 C4 -175.6(12) .
Hg1 C6 C7 C8 175.3(10) .
Hg1 C6 C10 C9 -177.0(8) .
O2 Hg1 O1 C11 -6.3(7) 4_666
O2 Hg1 C1 C2 -5.9(11) 4_666
O2 Hg1 C1 C5 167.6(10) 4_666
O2 Hg1 C6 C7 -1.1(8) 4_666
O2 Hg1 C6 C10 175.4(11) 4_666
C17 C14 C15 C16 -177.5(10) .
C17 C14 C13 C12 179.7(10) .
O1 Hg1 C1 C2 35.2(10) .
O1 Hg1 C1 C5 -151.3(11) .
O1 Hg1 C6 C7 -41.7(10) .
O1 Hg1 C6 C10 134.8(10) .
N2 C9 C10 C6 1.6(17) .
N2 C8 C7 C6 2(2) .
C1 Hg1 O1 C11 -143.7(8) .
C1 Hg1 C6 C7 131(22) .
C1 Hg1 C6 C10 -52(22) .
N1 C3 C2 C1 0.7(17) .
N1 C4 C5 C1 -1(3) .
C9 N2 C8 C7 -1(2) .
C8 N2 C9 C10 -1.1(16) .
C3 N1 C4 C5 3(2) .
C20 C21 C22 C17 2.1(16) .
C20 C19 C18 C17 6.1(17) .
C18 C17 C14 C15 -11.1(16) .
C18 C17 C14 C13 172.6(11) .
C18 C17 C22 C21 0.0(16) .
C18 C19 C20 O2 177.5(9) .
C18 C19 C20 C21 -3.8(16) .
C6 Hg1 O1 C11 36.1(8) .
C6 Hg1 C1 C2 -138(21) .
C6 Hg1 C1 C5 36(22) .
C14 C17 C18 C19 176.3(9) .
C14 C17 C22 C21 179.7(9) .
C14 C15 C16 C11 -2.3(18) .
C15 C14 C13 C12 3.3(17) .
C15 C16 C11 O1 -176.9(9) .
C15 C16 C11 C12 3.2(17) .
C7 C6 C10 C9 -0.2(17) .
C2 C1 C5 C4 -1(2) .
C13 C12 C11 O1 179.2(10) .
C13 C12 C11 C16 -1.0(17) .
C13 C14 C15 C16 -0.9(17) .
C11 C12 C13 C14 -2.4(19) .
C10 C6 C7 C8 -1.5(17) .
C4 N1 C3 C2 -2.9(18) .
C5 C1 C2 C3 1.4(17) .
C22 C17 C18 C19 -4.0(16) .
C22 C17 C14 C15 169.3(10) .
C22 C17 C14 C13 -7.1(16) .
C22 C21 C20 O2 178.6(9) .
C22 C21 C20 C19 -0.1(16) .
